data_1510090
loop_
_publ_author_name
'Rosenstein, G.'
'Haendler, H.M.'
'Rabenau, A.'
'Mootz, D.'

_publ_section_title
;
 The Crystal Structures of Au Te2 Cl and Au Te2 I
;
_journal_name_full 'Journal of Solid State Chemistry'
_journal_page_first 175
_journal_page_last 181
_journal_paper_doi 10.1016/0022-4596(74)90024-3
_journal_volume 10
_journal_year 1974
_chemical_formula_sum 'Au Cl Te2'
_chemical_name_systematic 'Au Te2 Cl'
_space_group_IT_number 63
_symmetry_space_group_name_Hall '-C 2c 2'
_symmetry_space_group_name_H-M 'C m c m'
_cell_angle_alpha 90
_cell_angle_beta 90
_cell_angle_gamma 90
_cell_formula_units_Z 4
_cell_length_a 4.02
_cell_length_b 11.867
_cell_length_c 8.773
_cell_volume 418.519
_citation_journal_id_ASTM JSSCBI
_cod_data_source_file gold_134.cif
_cod_data_source_block Au1Cl1Te2
_cod_original_cell_volume 418.5189
_cod_original_formula_sum 'Au1 Cl1 Te2'
_cod_database_code 1510090

loop_
_symmetry_equiv_pos_as_xyz
x,y,z
-x,-y,z+1/2
x,-y,-z
-x,y,-z+1/2
-x,-y,-z
x,y,-z-1/2
-x,y,z
x,-y,z-1/2
x+1/2,y+1/2,z
-x+1/2,-y+1/2,z+1/2
x+1/2,-y+1/2,-z
-x+1/2,y+1/2,-z+1/2
-x+1/2,-y+1/2,-z
x+1/2,y+1/2,-z-1/2
-x+1/2,y+1/2,z
x+1/2,-y+1/2,z-1/2

loop_
_atom_site_label
_atom_site_type_symbol
_atom_site_fract_x
_atom_site_fract_y
_atom_site_fract_z
_atom_site_occupancy
_atom_site_U_iso_or_equiv
Te1 Te 0.5 0.11077 0.05161 1 0.0
Au1 Au 0 0.08659 0.25 1 0.0
Cl1 Cl 0 -0.1609 0.25 1 0.0
